data_4134969
loop_
_publ_author_name
'Usui, Ryosuke'
'Yamamoto, Katsuya'
'Okajima, Hajime'
'Mutoh, Katsuya'
'Sakamoto, Akira'
'Abe, Jiro'
'Kobayashi, Yoichi'

_publ_section_title
;
 Photochromic Radical Complexes That Show Heterolytic Bond Dissociation.
;
_journal_issue 22
_journal_name_full 'Journal of the American Chemical Society'
_journal_page_first 10132
_journal_page_last 10142
_journal_paper_doi 10.1021/jacs.0c02739
_journal_volume 142
_journal_year 2020
_chemical_formula_moiety 'C33 H21 N3 O'
_chemical_formula_sum 'C33 H21 N3 O'
_chemical_formula_weight 475.53
_space_group_crystal_system triclinic
_space_group_IT_number 2
_space_group_name_Hall '-P 1'
_space_group_name_H-M_alt 'P -1'
_atom_sites_solution_hydrogens geom
_atom_sites_solution_primary dual
_audit_creation_date 2019-03-06
_audit_creation_method
;
Olex2 1.2-ac4
(compiled 2018.05.17 svn.r3504 for Rigaku Oxford Diffraction, GUI svn.r5492)
;
_cell_angle_alpha 92.607(5)
_cell_angle_beta 93.237(5)
_cell_angle_gamma 105.501(5)
_cell_formula_units_Z 2
_cell_length_a 6.8256(4)
_cell_length_b 12.4886(8)
_cell_length_c 14.5776(9)
_cell_measurement_reflns_used 4761
_cell_measurement_temperature 100.00(10)
_cell_measurement_theta_max 30.3970
_cell_measurement_theta_min 2.1710
_cell_volume 1193.14(13)
_computing_cell_refinement 'CrysAlisPro 1.171.40.40a (Rigaku OD, 2019)'
_computing_data_collection 'CrysAlisPro 1.171.40.40a (Rigaku OD, 2019)'
_computing_data_reduction 'CrysAlisPro 1.171.40.40a (Rigaku OD, 2019)'
_computing_molecular_graphics 'Olex2 (Dolomanov et al., 2009)'
_computing_publication_material 'Olex2 (Dolomanov et al., 2009)'
_computing_structure_refinement 'ShelXL (Sheldrick, 2015)'
_computing_structure_solution 'ShelXT (Sheldrick, 2015)'
_diffrn_ambient_environment N~2~
_diffrn_ambient_temperature 100.00(10)
_diffrn_detector 'CCD plate'
_diffrn_detector_area_resol_mean 10.0000
_diffrn_measured_fraction_theta_full 0.994
_diffrn_measured_fraction_theta_max 0.937
_diffrn_measurement_details
;
List of Runs (angles in degrees, time in seconds):

  # Type    Start    End  Width  t~exp~   \w     \q     \k     \f   Frames
--------------------------------------------------------------------------
  1  \w      5.00 109.00   0.50    1.31    --   20.00  54.00  30.00  208
  2  \w    -61.00 -18.00   0.50    1.31    --   20.00  54.00 150.00   86
  3  \w     66.00  92.00   0.50    1.31    --   20.00  54.00 150.00   52
  4  \w    -71.00 -28.00   0.50    1.31    --   20.00  54.00-180.00   86
  5  \w    -12.00 107.00   0.50    1.31    --   20.00  54.00-180.00  238
  6  \w    -74.00 -39.00   0.50    1.31    --   20.00  54.00  90.00   70
  7  \w    -11.00  60.00   0.50    1.31    --   20.00  54.00  90.00  142
  8  \w     69.00 103.00   0.50    1.31    --   20.00  54.00  90.00   68
  9  \w    -71.00 110.00   0.50    1.31    --   20.00  54.00 -30.00  362
 10  \w    -73.00 -46.00   0.50    1.31    --   20.00  54.00  60.00   54
 11  \w      4.00  32.00   0.50    1.31    --   20.00  54.00  60.00   56
 12  \w    -35.00 -10.00   0.50    1.31    --   20.00  54.00   0.00   50
 13  \w    -66.00  24.00   0.50    1.31    --   20.00  54.00 120.00  180
 14  \w    -64.00 -38.00   0.50    1.31    --   20.00  54.00-150.00   52
 15  \w    -67.00 -41.00   0.50    1.31    --   20.00  54.00 -90.00   52
 16  \w     71.00  97.00   0.50    1.31    --   20.00  54.00 -90.00   52
 17  \w    -29.00  -2.00   0.50    1.31    --   20.00  54.00  30.00   54
;
_diffrn_measurement_device 'two-circle diffractometer'
_diffrn_measurement_device_type 'XtaLAB Mini II'
_diffrn_measurement_method '\w scans'
_diffrn_orient_matrix_type 'CrysAlisPro convention (1999,Acta A55,543-557)'
_diffrn_orient_matrix_UB_11 -0.0842199000
_diffrn_orient_matrix_UB_12 -0.0288313000
_diffrn_orient_matrix_UB_13 0.0237469000
_diffrn_orient_matrix_UB_21 0.0081274000
_diffrn_orient_matrix_UB_22 0.0488903000
_diffrn_orient_matrix_UB_23 0.0283574000
_diffrn_orient_matrix_UB_31 -0.0673057000
_diffrn_orient_matrix_UB_32 0.0163158000
_diffrn_orient_matrix_UB_33 -0.0318821000
_diffrn_radiation_monochromator graphite
_diffrn_radiation_probe x-ray
_diffrn_radiation_type MoK\a
_diffrn_radiation_wavelength 0.71073
_diffrn_reflns_av_R_equivalents 0.0390
_diffrn_reflns_av_unetI/netI 0.0538
_diffrn_reflns_Laue_measured_fraction_full 0.994
_diffrn_reflns_Laue_measured_fraction_max 0.937
_diffrn_reflns_limit_h_max 9
_diffrn_reflns_limit_h_min -9
_diffrn_reflns_limit_k_max 17
_diffrn_reflns_limit_k_min -17
_diffrn_reflns_limit_l_max 20
_diffrn_reflns_limit_l_min -20
_diffrn_reflns_number 19675
_diffrn_reflns_point_group_measured_fraction_full 0.994
_diffrn_reflns_point_group_measured_fraction_max 0.937
_diffrn_reflns_theta_full 25.242
_diffrn_reflns_theta_max 30.593
_diffrn_reflns_theta_min 1.696
_diffrn_source 'fine-focus sealed X-ray tube'
_diffrn_source_type 'Rigaku (Mo) X-ray Source'
_exptl_absorpt_coefficient_mu 0.081
_exptl_absorpt_correction_T_max 1.00000
_exptl_absorpt_correction_T_min 0.86590
_exptl_absorpt_correction_type multi-scan
_exptl_absorpt_process_details
;
CrysAlisPro 1.171.40.40a (Rigaku Oxford Diffraction, 2019)
Empirical absorption correction using spherical harmonics,
 implemented in SCALE3 ABSPACK scaling algorithm.
;
_exptl_crystal_colour yellow
_exptl_crystal_colour_primary yellow
_exptl_crystal_density_diffrn 1.324
_exptl_crystal_description block
_exptl_crystal_F_000 496
_exptl_crystal_size_max 0.8
_exptl_crystal_size_mid 0.3
_exptl_crystal_size_min 0.25
_refine_diff_density_max 0.325
_refine_diff_density_min -0.438
_refine_diff_density_rms 0.077
_refine_ls_extinction_method none
_refine_ls_goodness_of_fit_ref 1.037
_refine_ls_hydrogen_treatment constr
_refine_ls_matrix_type full
_refine_ls_number_parameters 334
_refine_ls_number_reflns 6879
_refine_ls_number_restraints 0
_refine_ls_restrained_S_all 1.037
_refine_ls_R_factor_all 0.0808
_refine_ls_R_factor_gt 0.0533
_refine_ls_shift/su_max 0.000
_refine_ls_shift/su_mean 0.000
_refine_ls_structure_factor_coef Fsqd
_refine_ls_weighting_details 'w=1/[\s^2^(Fo^2^)+(0.0995P)^2^] where P=(Fo^2^+2Fc^2^)/3'
_refine_ls_weighting_scheme calc
_refine_ls_wR_factor_gt 0.1471
_refine_ls_wR_factor_ref 0.1680
_reflns_Friedel_coverage 0.000
_reflns_number_gt 4818
_reflns_number_total 6879
_reflns_threshold_expression 'I > 2\s(I)'
_cod_data_source_file ja0c02739_si_003.cif
_cod_data_source_block 190306_poz-pic
_cod_depositor_comments
;Adding full bibliography for 4134968--4134969.cif.

 Adding full bibliography for 4134968--4134969.cif.
;
_cod_database_code 4134969
_shelx_shelxl_version_number 2018/3
_shelx_space_group_comment
;
The symmetry employed for this shelxl refinement is uniquely defined
by the following loop, which should always be used as a source of
symmetry information in preference to the above space-group names.
They are only intended as comments.
;
_reflns_odcompleteness_completeness 99.14
_reflns_odcompleteness_iscentric 1
_reflns_odcompleteness_theta 26.32
_olex2_refinement_description
;
1. Fixed Uiso
 At 1.2 times of:
  All C(H) groups
2.a Aromatic/amide H refined with riding coordinates:
 C6(H6), C20(H20), C4(H4), C3(H3), C23(H23), C33(H33), C21(H21), C37(H37),
 C22(H22), C27(H27), C13(H13), C36(H36), C29(H29), C31(H31), C35(H35), C10(H10),
  C34(H34), C30(H30), C12(H12), C28(H28), C11(H11)
;
_olex2_submission_special_instructions 'No special instructions were received'
_oxdiff_exptl_absorpt_empirical_details
;
Empirical correction (ABSPACK) includes:
- Absorption correction using spherical harmonics
- Frame scaling
;
_oxdiff_exptl_absorpt_empirical_full_max 1.208
_oxdiff_exptl_absorpt_empirical_full_min 0.827

loop_
_space_group_symop_operation_xyz
'x, y, z'
'-x, -y, -z'

loop_
_atom_site_label
_atom_site_type_symbol
_atom_site_fract_x
_atom_site_fract_y
_atom_site_fract_z
_atom_site_U_iso_or_equiv
_atom_site_adp_type
_atom_site_occupancy
_atom_site_site_symmetry_order
_atom_site_calc_flag
_atom_site_refinement_flags_posn
_atom_site_refinement_flags_adp
_atom_site_refinement_flags_occupancy
_atom_site_disorder_assembly
_atom_site_disorder_group
O8 O 0.53218(15) 0.77460(9) 0.42720(7) 0.0260(2) Uani 1 1 d . . . . .
N25 N 0.51269(16) 0.51843(9) 0.17911(8) 0.0187(2) Uani 1 1 d . . . . .
N17 N 0.62656(17) 0.39146(10) 0.10158(8) 0.0195(2) Uani 1 1 d . . . . .
N1 N 0.14357(17) 0.78471(10) 0.35155(9) 0.0237(3) Uani 1 1 d . . . . .
C18 C 0.63505(19) 0.49796(11) 0.11322(9) 0.0186(3) Uani 1 1 d . . . . .
C2 C 0.2604(2) 0.74002(11) 0.30447(10) 0.0205(3) Uani 1 1 d . . . . .
C16 C 0.48748(19) 0.34015(11) 0.16349(9) 0.0189(3) Uani 1 1 d . . . . .
C15 C 0.41472(19) 0.41753(11) 0.21268(10) 0.0187(3) Uani 1 1 d . . . . .
C26 C 0.2695(2) 0.40932(11) 0.28531(10) 0.0194(3) Uani 1 1 d . . . . .
C7 C 0.4615(2) 0.73166(11) 0.33893(10) 0.0201(3) Uani 1 1 d . . . . .
C24 C 0.6679(2) 0.68605(11) 0.12285(9) 0.0199(3) Uani 1 1 d . . . . .
C14 C 0.2190(2) 0.82791(12) 0.44130(10) 0.0238(3) Uani 1 1 d . . . . .
C6 C 0.5777(2) 0.68420(11) 0.28865(10) 0.0210(3) Uani 1 1 d . . . . .
H6 H 0.703086 0.680309 0.314581 0.025 Uiso 1 1 calc R . . . .
C20 C 0.8671(2) 0.62977(12) 0.00618(10) 0.0223(3) Uani 1 1 d . . . . .
H20 H 0.911383 0.575247 -0.025455 0.027 Uiso 1 1 calc R . . . .
C32 C 0.4318(2) 0.21776(11) 0.16646(10) 0.0210(3) Uani 1 1 d . . . . .
C4 C 0.3065(2) 0.64954(11) 0.15843(10) 0.0211(3) Uani 1 1 d . . . . .
H4 H 0.256575 0.623587 0.098541 0.025 Uiso 1 1 calc R . . . .
C9 C 0.4097(2) 0.82281(12) 0.47811(10) 0.0238(3) Uani 1 1 d . . . . .
C19 C 0.73315(19) 0.60290(11) 0.07539(9) 0.0199(3) Uani 1 1 d . . . . .
C3 C 0.1934(2) 0.69577(11) 0.21043(10) 0.0220(3) Uani 1 1 d . . . . .
H3 H 0.067172 0.699975 0.185860 0.026 Uiso 1 1 calc R . . . .
C5 C 0.5121(2) 0.63724(11) 0.19208(10) 0.0191(3) Uani 1 1 d . . . . .
C23 C 0.7368(2) 0.79673(12) 0.10361(11) 0.0249(3) Uani 1 1 d . . . . .
H23 H 0.695363 0.851709 0.136083 0.030 Uiso 1 1 calc R . . . .
C33 C 0.5434(2) 0.15816(13) 0.11805(11) 0.0280(3) Uani 1 1 d . . . . .
H33 H 0.653766 0.196622 0.087224 0.034 Uiso 1 1 calc R . . . .
C21 C 0.9326(2) 0.74128(13) -0.01412(11) 0.0283(3) Uani 1 1 d . . . . .
H21 H 1.020019 0.760998 -0.060936 0.034 Uiso 1 1 calc R . . . .
C37 C 0.2649(2) 0.15741(12) 0.21143(10) 0.0260(3) Uani 1 1 d . . . . .
H37 H 0.188032 0.194901 0.244380 0.031 Uiso 1 1 calc R . . . .
C22 C 0.8705(2) 0.82330(13) 0.03390(11) 0.0288(3) Uani 1 1 d . . . . .
H22 H 0.918573 0.897099 0.019491 0.035 Uiso 1 1 calc R . . . .
C27 C 0.0677(2) 0.40783(13) 0.26294(11) 0.0278(3) Uani 1 1 d . . . . .
H27 H 0.024058 0.412524 0.202023 0.033 Uiso 1 1 calc R . . . .
C13 C 0.1005(2) 0.87643(14) 0.49619(11) 0.0311(4) Uani 1 1 d . . . . .
H13 H -0.026824 0.880545 0.472945 0.037 Uiso 1 1 calc R . . . .
C36 C 0.2140(3) 0.04181(13) 0.20694(11) 0.0313(4) Uani 1 1 d . . . . .
H36 H 0.102229 0.002545 0.236515 0.038 Uiso 1 1 calc R . . . .
C29 C -0.0061(2) 0.39208(14) 0.42182(11) 0.0323(4) Uani 1 1 d . . . . .
H29 H -0.097733 0.387008 0.467350 0.039 Uiso 1 1 calc R . . . .
C31 C 0.3305(2) 0.40115(14) 0.37672(11) 0.0300(3) Uani 1 1 d . . . . .
H31 H 0.464678 0.401591 0.392565 0.036 Uiso 1 1 calc R . . . .
C35 C 0.3274(3) -0.01568(13) 0.15907(11) 0.0335(4) Uani 1 1 d . . . . .
H35 H 0.292432 -0.093071 0.156624 0.040 Uiso 1 1 calc R . . . .
C10 C 0.4821(2) 0.86493(13) 0.56663(10) 0.0295(3) Uani 1 1 d . . . . .
H10 H 0.609820 0.861677 0.590003 0.035 Uiso 1 1 calc R . . . .
C34 C 0.4931(3) 0.04274(13) 0.11493(11) 0.0325(4) Uani 1 1 d . . . . .
H34 H 0.570847 0.004715 0.083116 0.039 Uiso 1 1 calc R . . . .
C30 C 0.1932(2) 0.39233(15) 0.44467(11) 0.0355(4) Uani 1 1 d . . . . .
H30 H 0.235532 0.386598 0.505586 0.043 Uiso 1 1 calc R . . . .
C12 C 0.1715(3) 0.91839(15) 0.58491(12) 0.0364(4) Uani 1 1 d . . . . .
H12 H 0.092040 0.950819 0.620997 0.044 Uiso 1 1 calc R . . . .
C28 C -0.0689(2) 0.39936(14) 0.33130(12) 0.0325(4) Uani 1 1 d . . . . .
H28 H -0.203329 0.398597 0.315848 0.039 Uiso 1 1 calc R . . . .
C11 C 0.3609(3) 0.91219(15) 0.62012(12) 0.0359(4) Uani 1 1 d . . . . .
H11 H 0.407224 0.939868 0.680021 0.043 Uiso 1 1 calc R . . . .

loop_
_atom_site_aniso_label
_atom_site_aniso_U_11
_atom_site_aniso_U_22
_atom_site_aniso_U_33
_atom_site_aniso_U_23
_atom_site_aniso_U_13
_atom_site_aniso_U_12
O8 0.0212(5) 0.0353(6) 0.0223(5) -0.0057(4) -0.0029(4) 0.0113(4)
N25 0.0176(5) 0.0182(6) 0.0203(6) 0.0004(4) 0.0024(4) 0.0047(4)
N17 0.0179(5) 0.0211(6) 0.0191(6) 0.0008(4) 0.0016(4) 0.0045(4)
N1 0.0194(5) 0.0265(6) 0.0253(6) 0.0006(5) 0.0016(5) 0.0064(5)
C18 0.0161(6) 0.0217(7) 0.0175(6) 0.0003(5) 0.0006(5) 0.0044(5)
C2 0.0174(6) 0.0186(6) 0.0238(7) 0.0018(5) -0.0001(5) 0.0023(5)
C16 0.0170(6) 0.0200(7) 0.0195(6) 0.0002(5) 0.0002(5) 0.0049(5)
C15 0.0148(6) 0.0197(6) 0.0209(6) 0.0019(5) -0.0001(5) 0.0035(5)
C26 0.0182(6) 0.0183(6) 0.0212(7) 0.0011(5) 0.0026(5) 0.0041(5)
C7 0.0180(6) 0.0203(7) 0.0202(7) 0.0007(5) -0.0021(5) 0.0032(5)
C24 0.0160(6) 0.0212(7) 0.0206(7) 0.0019(5) -0.0031(5) 0.0024(5)
C14 0.0232(7) 0.0256(7) 0.0229(7) 0.0021(6) 0.0048(6) 0.0067(6)
C6 0.0177(6) 0.0230(7) 0.0220(7) -0.0003(5) -0.0037(5) 0.0063(5)
C20 0.0174(6) 0.0270(7) 0.0210(7) 0.0029(6) -0.0005(5) 0.0036(5)
C32 0.0218(6) 0.0196(7) 0.0211(7) 0.0015(5) -0.0020(5) 0.0056(5)
C4 0.0185(6) 0.0202(7) 0.0223(7) -0.0014(5) -0.0048(5) 0.0029(5)
C9 0.0240(7) 0.0253(7) 0.0220(7) -0.0002(6) 0.0045(6) 0.0064(6)
C19 0.0160(6) 0.0219(7) 0.0200(7) 0.0021(5) -0.0019(5) 0.0026(5)
C3 0.0171(6) 0.0218(7) 0.0255(7) -0.0004(6) -0.0035(5) 0.0038(5)
C5 0.0168(6) 0.0171(6) 0.0232(7) -0.0005(5) -0.0003(5) 0.0048(5)
C23 0.0222(6) 0.0211(7) 0.0294(8) 0.0017(6) -0.0028(6) 0.0033(6)
C33 0.0294(7) 0.0258(8) 0.0306(8) 0.0000(6) 0.0050(6) 0.0107(6)
C21 0.0209(6) 0.0343(8) 0.0260(8) 0.0083(6) 0.0001(6) 0.0006(6)
C37 0.0294(7) 0.0229(7) 0.0245(7) -0.0005(6) 0.0026(6) 0.0052(6)
C22 0.0247(7) 0.0237(7) 0.0335(8) 0.0097(6) -0.0030(6) -0.0016(6)
C27 0.0199(6) 0.0370(9) 0.0269(8) 0.0026(6) 0.0010(6) 0.0081(6)
C13 0.0270(7) 0.0374(9) 0.0325(9) 0.0028(7) 0.0067(7) 0.0139(7)
C36 0.0361(8) 0.0237(8) 0.0303(8) 0.0029(6) 0.0021(7) 0.0013(7)
C29 0.0305(8) 0.0339(9) 0.0330(9) 0.0039(7) 0.0136(7) 0.0071(7)
C31 0.0230(7) 0.0428(9) 0.0258(8) 0.0036(7) 0.0017(6) 0.0113(7)
C35 0.0481(10) 0.0203(7) 0.0300(8) -0.0014(6) -0.0035(7) 0.0077(7)
C10 0.0296(7) 0.0356(9) 0.0229(8) -0.0024(6) 0.0000(6) 0.0092(7)
C34 0.0434(9) 0.0256(8) 0.0320(9) -0.0015(6) 0.0025(7) 0.0158(7)
C30 0.0348(9) 0.0512(11) 0.0223(8) 0.0067(7) 0.0060(7) 0.0133(8)
C12 0.0407(9) 0.0444(10) 0.0288(9) -0.0025(7) 0.0097(7) 0.0191(8)
C28 0.0188(7) 0.0413(9) 0.0375(9) 0.0028(7) 0.0068(6) 0.0075(7)
C11 0.0412(9) 0.0427(10) 0.0249(8) -0.0051(7) 0.0052(7) 0.0136(8)

loop_
_atom_type_symbol
_atom_type_description
_atom_type_scat_dispersion_real
_atom_type_scat_dispersion_imag
_atom_type_scat_source
C C 0.0033 0.0016 'International Tables Vol C Tables 4.2.6.8 and 6.1.1.4'
H H 0.0000 0.0000 'International Tables Vol C Tables 4.2.6.8 and 6.1.1.4'
N N 0.0061 0.0033 'International Tables Vol C Tables 4.2.6.8 and 6.1.1.4'
O O 0.0106 0.0060 'International Tables Vol C Tables 4.2.6.8 and 6.1.1.4'

loop_
_geom_angle_atom_site_label_1
_geom_angle_atom_site_label_2
_geom_angle_atom_site_label_3
_geom_angle
_geom_angle_site_symmetry_1
_geom_angle_site_symmetry_3
_geom_angle_publ_flag
C7 O8 C9 118.28(11) . . ?
C18 N25 C15 107.83(11) . . ?
C18 N25 C5 114.32(11) . . ?
C15 N25 C5 137.76(11) . . ?
C18 N17 C16 104.16(11) . . ?
C2 N1 C14 116.54(12) . . ?
N25 C18 C19 108.22(12) . . ?
N17 C18 N25 112.59(12) . . ?
N17 C18 C19 139.17(13) . . ?
N1 C2 C7 124.41(13) . . ?
N1 C2 C3 119.38(12) . . ?
C3 C2 C7 116.21(12) . . ?
N17 C16 C32 119.39(12) . . ?
C15 C16 N17 111.29(12) . . ?
C15 C16 C32 129.27(12) . . ?
N25 C15 C16 104.12(12) . . ?
N25 C15 C26 122.10(12) . . ?
C16 C15 C26 133.78(12) . . ?
C27 C26 C15 120.41(13) . . ?
C31 C26 C15 120.81(12) . . ?
C31 C26 C27 118.77(13) . . ?
O8 C7 C2 117.98(12) . . ?
C6 C7 O8 119.15(12) . . ?
C6 C7 C2 122.87(13) . . ?
C19 C24 C5 111.80(11) . . ?
C23 C24 C19 121.34(13) . . ?
C23 C24 C5 126.82(13) . . ?
C9 C14 N1 121.85(13) . . ?
C13 C14 N1 119.61(13) . . ?
C13 C14 C9 118.54(14) . . ?
C7 C6 H6 119.0 . . ?
C7 C6 C5 122.08(12) . . ?
C5 C6 H6 119.0 . . ?
C19 C20 H20 121.1 . . ?
C19 C20 C21 117.73(14) . . ?
C21 C20 H20 121.1 . . ?
C33 C32 C16 118.68(13) . . ?
C33 C32 C37 117.97(13) . . ?
C37 C32 C16 123.25(13) . . ?
C3 C4 H4 118.5 . . ?
C3 C4 C5 123.04(13) . . ?
C5 C4 H4 118.5 . . ?
O8 C9 C14 120.94(13) . . ?
O8 C9 C10 117.63(13) . . ?
C10 C9 C14 121.43(13) . . ?
C24 C19 C18 107.00(12) . . ?
C20 C19 C18 132.42(13) . . ?
C20 C19 C24 120.58(13) . . ?
C2 C3 H3 118.8 . . ?
C4 C3 C2 122.30(12) . . ?
C4 C3 H3 118.8 . . ?
N25 C5 C24 98.56(10) . . ?
N25 C5 C6 112.52(11) . . ?
N25 C5 C4 109.34(10) . . ?
C6 C5 C24 113.04(11) . . ?
C6 C5 C4 113.48(11) . . ?
C4 C5 C24 108.86(11) . . ?
C24 C23 H23 121.1 . . ?
C24 C23 C22 117.90(14) . . ?
C22 C23 H23 121.1 . . ?
C32 C33 H33 119.3 . . ?
C34 C33 C32 121.41(14) . . ?
C34 C33 H33 119.3 . . ?
C20 C21 H21 119.3 . . ?
C22 C21 C20 121.49(14) . . ?
C22 C21 H21 119.3 . . ?
C32 C37 H37 119.9 . . ?
C36 C37 C32 120.24(14) . . ?
C36 C37 H37 119.9 . . ?
C23 C22 H22 119.5 . . ?
C21 C22 C23 120.93(14) . . ?
C21 C22 H22 119.5 . . ?
C26 C27 H27 119.9 . . ?
C28 C27 C26 120.29(14) . . ?
C28 C27 H27 119.9 . . ?
C14 C13 H13 119.8 . . ?
C12 C13 C14 120.39(15) . . ?
C12 C13 H13 119.8 . . ?
C37 C36 H36 119.6 . . ?
C35 C36 C37 120.87(15) . . ?
C35 C36 H36 119.6 . . ?
C30 C29 H29 120.1 . . ?
C28 C29 H29 120.1 . . ?
C28 C29 C30 119.79(14) . . ?
C26 C31 H31 119.7 . . ?
C30 C31 C26 120.68(14) . . ?
C30 C31 H31 119.7 . . ?
C36 C35 H35 120.3 . . ?
C34 C35 C36 119.50(14) . . ?
C34 C35 H35 120.3 . . ?
C9 C10 H10 120.5 . . ?
C9 C10 C11 118.99(14) . . ?
C11 C10 H10 120.5 . . ?
C33 C34 H34 120.0 . . ?
C35 C34 C33 119.99(15) . . ?
C35 C34 H34 120.0 . . ?
C29 C30 C31 120.06(15) . . ?
C29 C30 H30 120.0 . . ?
C31 C30 H30 120.0 . . ?
C13 C12 H12 119.9 . . ?
C13 C12 C11 120.11(15) . . ?
C11 C12 H12 119.9 . . ?
C27 C28 H28 119.8 . . ?
C29 C28 C27 120.41(14) . . ?
C29 C28 H28 119.8 . . ?
C10 C11 H11 119.7 . . ?
C12 C11 C10 120.55(16) . . ?
C12 C11 H11 119.7 . . ?

loop_
_geom_bond_atom_site_label_1
_geom_bond_atom_site_label_2
_geom_bond_distance
_geom_bond_site_symmetry_2
_geom_bond_publ_flag
O8 C7 1.3802(16) . ?
O8 C9 1.3823(16) . ?
N25 C18 1.3668(17) . ?
N25 C15 1.3846(17) . ?
N25 C5 1.4883(16) . ?
N17 C18 1.3185(17) . ?
N17 C16 1.3966(17) . ?
N1 C2 1.2973(17) . ?
N1 C14 1.4068(18) . ?
C18 C19 1.4520(19) . ?
C2 C7 1.4667(18) . ?
C2 C3 1.4557(19) . ?
C16 C15 1.3887(18) . ?
C16 C32 1.4764(18) . ?
C15 C26 1.4793(18) . ?
C26 C27 1.3922(19) . ?
C26 C31 1.390(2) . ?
C7 C6 1.3398(18) . ?
C24 C19 1.4043(19) . ?
C24 C5 1.5334(19) . ?
C24 C23 1.3831(19) . ?
C14 C9 1.398(2) . ?
C14 C13 1.3974(19) . ?
C6 H6 0.9300 . ?
C6 C5 1.4964(19) . ?
C20 H20 0.9300 . ?
C20 C19 1.3918(18) . ?
C20 C21 1.395(2) . ?
C32 C33 1.3954(19) . ?
C32 C37 1.4021(19) . ?
C4 H4 0.9300 . ?
C4 C3 1.3295(18) . ?
C4 C5 1.5096(18) . ?
C9 C10 1.383(2) . ?
C3 H3 0.9300 . ?
C23 H23 0.9300 . ?
C23 C22 1.396(2) . ?
C33 H33 0.9300 . ?
C33 C34 1.388(2) . ?
C21 H21 0.9300 . ?
C21 C22 1.385(2) . ?
C37 H37 0.9300 . ?
C37 C36 1.389(2) . ?
C22 H22 0.9300 . ?
C27 H27 0.9300 . ?
C27 C28 1.391(2) . ?
C13 H13 0.9300 . ?
C13 C12 1.383(2) . ?
C36 H36 0.9300 . ?
C36 C35 1.384(2) . ?
C29 H29 0.9300 . ?
C29 C30 1.382(2) . ?
C29 C28 1.379(2) . ?
C31 H31 0.9300 . ?
C31 C30 1.390(2) . ?
C35 H35 0.9300 . ?
C35 C34 1.381(2) . ?
C10 H10 0.9300 . ?
C10 C11 1.390(2) . ?
C34 H34 0.9300 . ?
C30 H30 0.9300 . ?
C12 H12 0.9300 . ?
C12 C11 1.387(2) . ?
C28 H28 0.9300 . ?
C11 H11 0.9300 . ?
